data_7127277
loop_
_publ_author_name
'Oka, Sayaka'
'Shigehiro, Yuma'
'Kataoka, Yasutaka'
'Ura, Yasuyuki'

_publ_section_title
;
 Secondary phosphine oxide-triggered selective oxygenation of a benzyl
 ligand on palladium.
;
_journal_issue 85
_journal_name_full 'Chemical communications (Cambridge, England)'
_journal_page_first 12977
_journal_page_last 12980
_journal_paper_doi 10.1039/d0cc05572g
_journal_volume 56
_journal_year 2020
_chemical_formula_sum 'C48 H42 Cl2 O4 P4 Pd2'
_chemical_formula_weight 1090.40
_space_group_IT_number 2
_space_group_name_Hall '-P 1'
_space_group_name_H-M_alt 'P -1'
_symmetry_cell_setting triclinic
_symmetry_space_group_name_H-M 'P -1'
_atom_sites_solution_hydrogens geom
_atom_sites_solution_primary direct
_atom_sites_solution_secondary difmap
_audit_creation_method SHELXL-97
_audit_update_record
;
2019-03-13 deposited with the CCDC.	2020-09-17 downloaded from the CCDC.
;
_cell_angle_alpha 68.772(6)
_cell_angle_beta 78.937(8)
_cell_angle_gamma 63.277(5)
_cell_formula_units_Z 2
_cell_length_a 11.8642(15)
_cell_length_b 13.1675(15)
_cell_length_c 17.343(2)
_cell_measurement_reflns_used 6798
_cell_measurement_temperature 153(2)
_cell_measurement_theta_max 31.2689
_cell_measurement_theta_min 1.8242
_cell_volume 2254.4(5)
_computing_cell_refinement 'CrystalClear-SM Expert 2.0 r16 (Rigaku, 2014)'
_computing_data_collection 'CrystalClear-SM Expert 2.0 r16 (Rigaku, 2014)'
_computing_data_reduction 'CrystalClear-SM Expert 2.0 r16 (Rigaku, 2014)'
_computing_molecular_graphics 'Mercury 3.10.1'
_computing_publication_material 'Mercury 3.10.1'
_computing_structure_refinement 'SHELXL-97 (Sheldrick, 1997)'
_computing_structure_solution 'SHELXS-97 (Sheldrick, 1990)'
_diffrn_ambient_temperature 153(2)
_diffrn_detector_area_resol_mean 28.5714
_diffrn_measured_fraction_theta_full 0.961
_diffrn_measured_fraction_theta_max 0.961
_diffrn_measurement_device_type 'Rigaku Saturn724+ (4x4 bin mode)'
_diffrn_measurement_method 'profile data from \w-scans'
_diffrn_radiation_monochromator Confocal
_diffrn_radiation_source 'Rotating Anode'
_diffrn_radiation_type MoK\a
_diffrn_radiation_wavelength 0.71075
_diffrn_reflns_av_R_equivalents 0.0241
_diffrn_reflns_av_sigmaI/netI 0.0468
_diffrn_reflns_limit_h_max 15
_diffrn_reflns_limit_h_min -15
_diffrn_reflns_limit_k_max 15
_diffrn_reflns_limit_k_min -16
_diffrn_reflns_limit_l_max 17
_diffrn_reflns_limit_l_min -22
_diffrn_reflns_number 17758
_diffrn_reflns_theta_full 27.00
_diffrn_reflns_theta_max 27.00
_diffrn_reflns_theta_min 1.82
_exptl_absorpt_coefficient_mu 1.102
_exptl_absorpt_correction_T_max 0.9783
_exptl_absorpt_correction_T_min 0.8097
_exptl_absorpt_correction_type multi-scan
_exptl_absorpt_process_details DTABSCOR
_exptl_crystal_colour yellow
_exptl_crystal_density_diffrn 1.606
_exptl_crystal_density_method 'not measured'
_exptl_crystal_description block
_exptl_crystal_F_000 1096
_exptl_crystal_recrystallization_method 'Re-crystallisation from solvent: chloroform/hexane'
_exptl_crystal_size_max 0.20
_exptl_crystal_size_mid 0.03
_exptl_crystal_size_min 0.02
_refine_diff_density_max 1.190
_refine_diff_density_min -0.873
_refine_diff_density_rms 0.101
_refine_ls_extinction_method none
_refine_ls_goodness_of_fit_ref 1.080
_refine_ls_hydrogen_treatment mixed
_refine_ls_matrix_type full
_refine_ls_number_parameters 543
_refine_ls_number_reflns 9460
_refine_ls_number_restraints 0
_refine_ls_restrained_S_all 1.080
_refine_ls_R_factor_all 0.0569
_refine_ls_R_factor_gt 0.0398
_refine_ls_shift/su_max 0.001
_refine_ls_shift/su_mean 0.000
_refine_ls_structure_factor_coef Fsqd
_refine_ls_weighting_details 'calc w=1/[\s^2^(Fo^2^)+(0.0319P)^2^+1.6539P] where P=(Fo^2^+2Fc^2^)/3'
_refine_ls_weighting_scheme calc
_refine_ls_wR_factor_gt 0.0762
_refine_ls_wR_factor_ref 0.0861
_reflns_number_gt 7335
_reflns_number_total 9460
_reflns_threshold_expression >2sigma(I)
_cod_data_source_file d0cc05572g2.cif
_cod_data_source_block complex_2a
_cod_depositor_comments
;
The following automatic conversions were performed:

data item '_exptl_absorpt_correction_type' value 'Multi-scan' was
changed to 'multi-scan' in accordance with the
/home/data/users/saulius/crontab/automatic-downloads/rss-feeds/RSC/lib/dictionaries/cif_core.dic
dictionary named 'cif_core.dic' version 2.4.2 last updated on
2011-04-26.

Automatic conversion script
Id: cif_fix_values 7556 2019-12-06 15:28:31Z antanas 

 Adding full bibliography for 7127277--7127278.cif.
;
_cod_original_sg_symbol_H-M P-1
_cod_database_code 7127277

loop_
_symmetry_equiv_pos_as_xyz
'x, y, z'
'-x, -y, -z'

loop_
_atom_site_label
_atom_site_type_symbol
_atom_site_fract_x
_atom_site_fract_y
_atom_site_fract_z
_atom_site_U_iso_or_equiv
_atom_site_adp_type
_atom_site_occupancy
_atom_site_symmetry_multiplicity
_atom_site_calc_flag
_atom_site_refinement_flags
_atom_site_disorder_assembly
_atom_site_disorder_group
Pd1 Pd 0.60515(2) 0.85286(2) 0.493690(15) 0.01771(7) Uani 1 1 d . . .
P1 P 0.56875(9) 0.69368(8) 0.50592(6) 0.02128(19) Uani 1 1 d . . .
C1 C 0.5134(3) 0.6347(3) 0.6090(2) 0.0258(8) Uani 1 1 d . . .
C2 C 0.4716(4) 0.5443(3) 0.6259(2) 0.0340(9) Uani 1 1 d . . .
H1 H 0.4698 0.5165 0.5829 0.041 Uiso 1 1 calc R . .
C3 C 0.4329(4) 0.4958(4) 0.7062(3) 0.0423(11) Uani 1 1 d . . .
H2 H 0.4044 0.4346 0.7181 0.051 Uiso 1 1 calc R . .
C4 C 0.4359(4) 0.5363(4) 0.7688(3) 0.0441(11) Uani 1 1 d . . .
H3 H 0.4088 0.5030 0.8234 0.053 Uiso 1 1 calc R . .
C5 C 0.4772(5) 0.6234(4) 0.7527(3) 0.0470(12) Uani 1 1 d . . .
H4 H 0.4794 0.6507 0.7959 0.056 Uiso 1 1 calc R . .
C6 C 0.5161(4) 0.6723(4) 0.6724(2) 0.0355(10) Uani 1 1 d . . .
H5 H 0.5452 0.7328 0.6613 0.043 Uiso 1 1 calc R . .
C7 C 0.4392(3) 0.7520(3) 0.4383(2) 0.0268(8) Uani 1 1 d . . .
C8 C 0.4673(4) 0.7714(4) 0.3540(3) 0.0406(10) Uani 1 1 d . . .
H6 H 0.5523 0.7514 0.3335 0.049 Uiso 1 1 calc R . .
C9 C 0.3704(5) 0.8201(5) 0.2999(3) 0.0561(14) Uani 1 1 d . . .
H7 H 0.3895 0.8336 0.2422 0.067 Uiso 1 1 calc R . .
C10 C 0.2473(4) 0.8491(4) 0.3288(3) 0.0481(12) Uani 1 1 d . . .
H8 H 0.1817 0.8814 0.2915 0.058 Uiso 1 1 calc R . .
C11 C 0.2193(4) 0.8311(4) 0.4122(3) 0.0405(10) Uani 1 1 d . . .
H9 H 0.1342 0.8520 0.4323 0.049 Uiso 1 1 calc R . .
C12 C 0.3141(4) 0.7830(4) 0.4662(2) 0.0347(9) Uani 1 1 d . . .
H10 H 0.2938 0.7706 0.5236 0.042 Uiso 1 1 calc R . .
P2 P 0.81223(8) 0.75885(8) 0.46500(5) 0.01893(19) Uani 1 1 d . . .
C13 C 0.8563(3) 0.8477(3) 0.3672(2) 0.0213(7) Uani 1 1 d . . .
C14 C 0.8771(3) 0.9468(3) 0.3593(2) 0.0272(8) Uani 1 1 d . . .
H11 H 0.8705 0.9695 0.4067 0.033 Uiso 1 1 calc R . .
C15 C 0.9076(4) 1.0127(4) 0.2821(2) 0.0363(10) Uani 1 1 d . . .
H12 H 0.9191 1.0819 0.2765 0.044 Uiso 1 1 calc R . .
C16 C 0.9212(4) 0.9778(4) 0.2137(2) 0.0378(10) Uani 1 1 d . . .
H13 H 0.9438 1.0221 0.1613 0.045 Uiso 1 1 calc R . .
C17 C 0.9021(4) 0.8797(4) 0.2212(2) 0.0383(10) Uani 1 1 d . . .
H14 H 0.9118 0.8559 0.1738 0.046 Uiso 1 1 calc R . .
C18 C 0.8684(4) 0.8143(3) 0.2977(2) 0.0298(9) Uani 1 1 d . . .
H15 H 0.8537 0.7471 0.3023 0.036 Uiso 1 1 calc R . .
C19 C 0.9134(3) 0.7433(3) 0.5389(2) 0.0218(7) Uani 1 1 d . . .
C20 C 0.8817(4) 0.8213(4) 0.5834(2) 0.0366(10) Uani 1 1 d . . .
H16 H 0.8000 0.8851 0.5795 0.044 Uiso 1 1 calc R . .
C21 C 0.9703(4) 0.8064(4) 0.6342(3) 0.0467(12) Uani 1 1 d . . .
H17 H 0.9489 0.8612 0.6638 0.056 Uiso 1 1 calc R . .
C22 C 1.0877(4) 0.7129(4) 0.6415(2) 0.0366(10) Uani 1 1 d . . .
H18 H 1.1471 0.7028 0.6764 0.044 Uiso 1 1 calc R . .
C23 C 1.1194(4) 0.6337(4) 0.5983(2) 0.0342(9) Uani 1 1 d . . .
H19 H 1.2004 0.5685 0.6038 0.041 Uiso 1 1 calc R . .
C24 C 1.0331(3) 0.6493(3) 0.5470(2) 0.0293(9) Uani 1 1 d . . .
H20 H 1.0559 0.5950 0.5167 0.035 Uiso 1 1 calc R . .
O1 O 0.6753(2) 0.5894(2) 0.47908(16) 0.0303(6) Uani 1 1 d . . .
H21 H 0.7426 0.5989 0.4703 0.037(12) Uiso 1 1 calc R . .
O2 O 0.8583(2) 0.6335(2) 0.45698(15) 0.0255(6) Uani 1 1 d . . .
Pd2 Pd 0.41637(2) 0.64350(2) 0.016849(16) 0.02049(8) Uani 1 1 d . . .
Cl1 Cl 0.61576(8) 1.04071(7) 0.47158(5) 0.02207(18) Uani 1 1 d . . .
Cl2 Cl 0.38793(8) 0.46023(8) 0.05076(5) 0.02475(19) Uani 1 1 d . . .
P3 P 0.21716(8) 0.73821(8) 0.05865(5) 0.0211(2) Uani 1 1 d . . .
C25 C 0.1121(3) 0.7514(3) -0.0115(2) 0.0235(8) Uani 1 1 d . . .
C26 C 0.1555(4) 0.6955(4) -0.0721(2) 0.0342(9) Uani 1 1 d . . .
H22 H 0.2428 0.6463 -0.0771 0.041 Uiso 1 1 calc R . .
C27 C 0.0710(4) 0.7115(4) -0.1255(3) 0.0405(11) Uani 1 1 d . . .
H23 H 0.1006 0.6726 -0.1667 0.049 Uiso 1 1 calc R . .
C28 C -0.0552(4) 0.7833(4) -0.1189(2) 0.0381(10) Uani 1 1 d . . .
H24 H -0.1124 0.7933 -0.1555 0.046 Uiso 1 1 calc R . .
C29 C -0.0997(4) 0.8413(4) -0.0596(2) 0.0362(10) Uani 1 1 d . . .
H25 H -0.1870 0.8909 -0.0553 0.043 Uiso 1 1 calc R . .
C30 C -0.0158(4) 0.8263(3) -0.0063(2) 0.0302(9) Uani 1 1 d . . .
H26 H -0.0454 0.8671 0.0338 0.036 Uiso 1 1 calc R . .
C31 C 0.1852(3) 0.6503(3) 0.1603(2) 0.0245(8) Uani 1 1 d . . .
C32 C 0.1312(4) 0.5714(4) 0.1745(2) 0.0325(9) Uani 1 1 d . . .
H27 H 0.1106 0.5596 0.1291 0.039 Uiso 1 1 calc R . .
C33 C 0.1065(4) 0.5088(4) 0.2555(2) 0.0403(10) Uani 1 1 d . . .
H28 H 0.0680 0.4554 0.2655 0.048 Uiso 1 1 calc R . .
C34 C 0.1391(4) 0.5259(4) 0.3207(2) 0.0378(10) Uani 1 1 d . . .
H29 H 0.1218 0.4844 0.3759 0.045 Uiso 1 1 calc R . .
C35 C 0.1952(4) 0.6010(4) 0.3076(2) 0.0391(10) Uani 1 1 d . . .
H30 H 0.2180 0.6105 0.3533 0.047 Uiso 1 1 calc R . .
C36 C 0.2193(4) 0.6636(3) 0.2275(2) 0.0323(9) Uani 1 1 d . . .
H31 H 0.2590 0.7158 0.2184 0.039 Uiso 1 1 calc R . .
P4 P 0.45687(9) 0.80335(8) -0.00713(6) 0.0231(2) Uani 1 1 d . . .
C37 C 0.5887(4) 0.7614(3) 0.0542(2) 0.0265(8) Uani 1 1 d . . .
C38 C 0.5739(4) 0.8364(4) 0.0983(2) 0.0377(10) Uani 1 1 d . . .
H32 H 0.4991 0.9080 0.0937 0.045 Uiso 1 1 calc R . .
C39 C 0.6688(5) 0.8062(4) 0.1492(3) 0.0467(12) Uani 1 1 d . . .
H33 H 0.6584 0.8577 0.1793 0.056 Uiso 1 1 calc R . .
C40 C 0.7766(4) 0.7039(4) 0.1566(2) 0.0400(10) Uani 1 1 d . . .
H34 H 0.8398 0.6834 0.1927 0.048 Uiso 1 1 calc R . .
C41 C 0.7938(4) 0.6306(4) 0.1119(3) 0.0427(11) Uani 1 1 d . . .
H35 H 0.8700 0.5604 0.1158 0.051 Uiso 1 1 calc R . .
C42 C 0.7000(4) 0.6587(4) 0.0611(3) 0.0366(10) Uani 1 1 d . . .
H36 H 0.7121 0.6071 0.0307 0.044 Uiso 1 1 calc R . .
C43 C 0.5051(4) 0.8455(3) -0.1153(2) 0.0243(8) Uani 1 1 d . . .
C44 C 0.6204(5) 0.8414(7) -0.1439(3) 0.101(3) Uani 1 1 d . . .
H37 H 0.6845 0.8120 -0.1060 0.121 Uiso 1 1 calc R . .
C45 C 0.6461(6) 0.8796(8) -0.2280(3) 0.127(4) Uani 1 1 d . . .
H38 H 0.7276 0.8772 -0.2469 0.153 Uiso 1 1 calc R . .
C46 C 0.5587(5) 0.9201(5) -0.2838(3) 0.0512(13) Uani 1 1 d . . .
H39 H 0.5783 0.9446 -0.3415 0.061 Uiso 1 1 calc R . .
C47 C 0.4438(5) 0.9250(4) -0.2563(3) 0.0465(12) Uani 1 1 d . . .
H40 H 0.3806 0.9548 -0.2949 0.056 Uiso 1 1 calc R . .
C48 C 0.4159(4) 0.8875(4) -0.1728(3) 0.0476(12) Uani 1 1 d . . .
H41 H 0.3339 0.8906 -0.1545 0.057 Uiso 1 1 calc R . .
O3 O 0.1742(2) 0.8652(2) 0.06477(15) 0.0293(6) Uani 1 1 d . . .
O4 O 0.3508(3) 0.9162(2) 0.00898(16) 0.0330(6) Uani 1 1 d . . .
H42 H 0.2847 0.9050 0.0250 0.069(18) Uiso 1 1 calc R . .

loop_
_atom_site_aniso_label
_atom_site_aniso_U_11
_atom_site_aniso_U_22
_atom_site_aniso_U_33
_atom_site_aniso_U_23
_atom_site_aniso_U_13
_atom_site_aniso_U_12
Pd1 0.01559(13) 0.01624(14) 0.02057(14) -0.00686(11) 0.00074(10) -0.00570(10)
P1 0.0197(5) 0.0184(5) 0.0290(5) -0.0103(4) 0.0007(4) -0.0090(4)
C1 0.0213(19) 0.0195(19) 0.031(2) -0.0042(16) -0.0039(15) -0.0053(15)
C2 0.032(2) 0.030(2) 0.041(2) -0.0103(18) 0.0012(18) -0.0157(18)
C3 0.034(2) 0.031(2) 0.054(3) -0.003(2) 0.003(2) -0.017(2)
C4 0.050(3) 0.038(3) 0.031(2) 0.002(2) 0.002(2) -0.018(2)
C5 0.069(3) 0.043(3) 0.027(2) -0.005(2) -0.006(2) -0.025(3)
C6 0.045(3) 0.031(2) 0.032(2) -0.0028(18) -0.0042(19) -0.021(2)
C7 0.0240(19) 0.026(2) 0.035(2) -0.0144(17) -0.0015(16) -0.0101(16)
C8 0.033(2) 0.053(3) 0.041(2) -0.024(2) -0.0017(19) -0.015(2)
C9 0.049(3) 0.082(4) 0.040(3) -0.028(3) -0.007(2) -0.020(3)
C10 0.040(3) 0.051(3) 0.059(3) -0.021(2) -0.018(2) -0.015(2)
C11 0.025(2) 0.045(3) 0.054(3) -0.020(2) -0.0065(19) -0.0108(19)
C12 0.028(2) 0.042(3) 0.035(2) -0.0139(19) -0.0009(17) -0.0145(19)
P2 0.0147(4) 0.0198(5) 0.0218(5) -0.0087(4) 0.0000(3) -0.0054(4)
C13 0.0148(16) 0.0248(19) 0.0197(18) -0.0069(15) 0.0014(13) -0.0051(15)
C14 0.0224(19) 0.035(2) 0.027(2) -0.0117(17) -0.0007(15) -0.0134(17)
C15 0.033(2) 0.040(3) 0.036(2) -0.0050(19) 0.0002(18) -0.021(2)
C16 0.029(2) 0.050(3) 0.024(2) -0.0016(19) 0.0031(16) -0.018(2)
C17 0.035(2) 0.050(3) 0.024(2) -0.0129(19) 0.0018(17) -0.013(2)
C18 0.031(2) 0.034(2) 0.024(2) -0.0117(17) -0.0015(16) -0.0104(18)
C19 0.0175(17) 0.0246(19) 0.0211(18) -0.0041(15) -0.0009(14) -0.0091(15)
C20 0.022(2) 0.046(3) 0.038(2) -0.025(2) -0.0081(17) 0.0003(18)
C21 0.032(2) 0.061(3) 0.053(3) -0.039(2) -0.008(2) -0.006(2)
C22 0.027(2) 0.055(3) 0.029(2) -0.012(2) -0.0089(17) -0.015(2)
C23 0.023(2) 0.033(2) 0.041(2) -0.0112(19) -0.0068(17) -0.0054(17)
C24 0.0200(19) 0.032(2) 0.037(2) -0.0135(18) -0.0040(16) -0.0078(16)
O1 0.0214(14) 0.0240(14) 0.0497(17) -0.0186(12) 0.0024(12) -0.0089(11)
O2 0.0177(12) 0.0219(13) 0.0326(14) -0.0105(11) -0.0029(10) -0.0024(10)
Pd2 0.01919(14) 0.02036(15) 0.02324(15) -0.00763(11) 0.00164(10) -0.00965(11)
Cl1 0.0179(4) 0.0183(4) 0.0318(5) -0.0101(4) 0.0029(3) -0.0088(3)
Cl2 0.0215(4) 0.0239(5) 0.0332(5) -0.0130(4) 0.0063(3) -0.0128(4)
P3 0.0185(5) 0.0213(5) 0.0231(5) -0.0079(4) 0.0015(4) -0.0082(4)
C25 0.0243(19) 0.025(2) 0.0215(18) -0.0041(15) 0.0002(14) -0.0134(16)
C26 0.027(2) 0.041(2) 0.031(2) -0.0157(18) -0.0037(17) -0.0065(18)
C27 0.039(3) 0.046(3) 0.038(2) -0.021(2) -0.0061(19) -0.010(2)
C28 0.034(2) 0.047(3) 0.037(2) -0.007(2) -0.0127(19) -0.020(2)
C29 0.022(2) 0.043(3) 0.038(2) -0.010(2) -0.0001(17) -0.0113(19)
C30 0.024(2) 0.038(2) 0.028(2) -0.0110(17) 0.0029(15) -0.0128(17)
C31 0.0169(17) 0.028(2) 0.0239(19) -0.0084(16) 0.0025(14) -0.0066(15)
C32 0.033(2) 0.038(2) 0.029(2) -0.0087(18) 0.0008(17) -0.0185(19)
C33 0.043(3) 0.038(3) 0.038(2) -0.003(2) 0.003(2) -0.024(2)
C34 0.033(2) 0.038(3) 0.025(2) 0.0023(18) 0.0026(17) -0.012(2)
C35 0.037(2) 0.047(3) 0.027(2) -0.0093(19) -0.0056(18) -0.012(2)
C36 0.031(2) 0.032(2) 0.033(2) -0.0093(18) -0.0038(17) -0.0127(18)
P4 0.0245(5) 0.0229(5) 0.0255(5) -0.0076(4) -0.0003(4) -0.0132(4)
C37 0.031(2) 0.031(2) 0.0226(19) -0.0069(16) 0.0019(15) -0.0193(17)
C38 0.042(3) 0.041(3) 0.037(2) -0.018(2) -0.0026(19) -0.018(2)
C39 0.053(3) 0.057(3) 0.044(3) -0.025(2) -0.006(2) -0.026(3)
C40 0.042(3) 0.051(3) 0.035(2) -0.009(2) -0.0096(19) -0.027(2)
C41 0.034(2) 0.043(3) 0.056(3) -0.018(2) -0.014(2) -0.014(2)
C42 0.031(2) 0.042(3) 0.049(3) -0.024(2) -0.0045(19) -0.0159(19)
C43 0.030(2) 0.0237(19) 0.0223(18) -0.0037(15) -0.0034(15) -0.0161(16)
C44 0.066(4) 0.220(8) 0.025(3) 0.011(4) -0.008(2) -0.103(5)
C45 0.082(5) 0.283(11) 0.028(3) 0.006(4) 0.000(3) -0.129(6)
C46 0.063(3) 0.072(4) 0.021(2) 0.002(2) -0.006(2) -0.041(3)
C47 0.047(3) 0.043(3) 0.030(2) -0.007(2) -0.017(2) 0.000(2)
C48 0.026(2) 0.067(3) 0.033(2) -0.015(2) -0.0051(18) -0.004(2)
O3 0.0260(14) 0.0263(14) 0.0356(15) -0.0144(12) 0.0029(11) -0.0087(12)
O4 0.0317(16) 0.0224(14) 0.0471(17) -0.0115(12) -0.0010(13) -0.0127(12)

loop_
_atom_type_symbol
_atom_type_description
_atom_type_scat_dispersion_real
_atom_type_scat_dispersion_imag
_atom_type_scat_source
C C 0.0033 0.0016 'International Tables Vol C Tables 4.2.6.8 and 6.1.1.4'
H H 0.0000 0.0000 'International Tables Vol C Tables 4.2.6.8 and 6.1.1.4'
O O 0.0106 0.0060 'International Tables Vol C Tables 4.2.6.8 and 6.1.1.4'
P P 0.1023 0.0942 'International Tables Vol C Tables 4.2.6.8 and 6.1.1.4'
Cl Cl 0.1484 0.1585 'International Tables Vol C Tables 4.2.6.8 and 6.1.1.4'
Pd Pd -0.9988 1.0072 'International Tables Vol C Tables 4.2.6.8 and 6.1.1.4'

loop_
_geom_angle_atom_site_label_1
_geom_angle_atom_site_label_2
_geom_angle_atom_site_label_3
_geom_angle
_geom_angle_site_symmetry_1
_geom_angle_site_symmetry_3
_geom_angle_publ_flag
P2 Pd1 P1 92.53(4) . . ?
P2 Pd1 Cl1 93.85(3) . . ?
P1 Pd1 Cl1 171.95(3) . . ?
P2 Pd1 Cl1 177.10(3) . 2_676 ?
P1 Pd1 Cl1 89.85(3) . 2_676 ?
Cl1 Pd1 Cl1 83.93(3) . 2_676 ?
O1 P1 C1 108.90(16) . . ?
O1 P1 C7 105.75(16) . . ?
C1 P1 C7 106.44(17) . . ?
O1 P1 Pd1 118.28(11) . . ?
C1 P1 Pd1 111.25(13) . . ?
C7 P1 Pd1 105.40(12) . . ?
C6 C1 C2 119.1(3) . . ?
C6 C1 P1 121.5(3) . . ?
C2 C1 P1 119.4(3) . . ?
C3 C2 C1 119.4(4) . . ?
C3 C2 H1 120.3 . . ?
C1 C2 H1 120.3 . . ?
C4 C3 C2 120.1(4) . . ?
C4 C3 H2 119.9 . . ?
C2 C3 H2 119.9 . . ?
C5 C4 C3 120.6(4) . . ?
C5 C4 H3 119.7 . . ?
C3 C4 H3 119.7 . . ?
C4 C5 C6 119.5(4) . . ?
C4 C5 H4 120.2 . . ?
C6 C5 H4 120.2 . . ?
C1 C6 C5 121.3(4) . . ?
C1 C6 H5 119.4 . . ?
C5 C6 H5 119.4 . . ?
C12 C7 C8 118.8(4) . . ?
C12 C7 P1 123.4(3) . . ?
C8 C7 P1 117.7(3) . . ?
C9 C8 C7 119.5(4) . . ?
C9 C8 H6 120.2 . . ?
C7 C8 H6 120.2 . . ?
C10 C9 C8 120.7(4) . . ?
C10 C9 H7 119.7 . . ?
C8 C9 H7 119.7 . . ?
C9 C10 C11 119.8(4) . . ?
C9 C10 H8 120.1 . . ?
C11 C10 H8 120.1 . . ?
C12 C11 C10 120.1(4) . . ?
C12 C11 H9 120.0 . . ?
C10 C11 H9 120.0 . . ?
C11 C12 C7 121.1(4) . . ?
C11 C12 H10 119.5 . . ?
C7 C12 H10 119.5 . . ?
O2 P2 C13 105.55(15) . . ?
O2 P2 C19 106.19(15) . . ?
C13 P2 C19 103.94(16) . . ?
O2 P2 Pd1 116.94(10) . . ?
C13 P2 Pd1 109.79(11) . . ?
C19 P2 Pd1 113.37(12) . . ?
C14 C13 C18 119.4(3) . . ?
C14 C13 P2 123.0(3) . . ?
C18 C13 P2 117.6(3) . . ?
C13 C14 C15 120.0(3) . . ?
C13 C14 H11 120.0 . . ?
C15 C14 H11 120.0 . . ?
C16 C15 C14 120.2(4) . . ?
C16 C15 H12 119.9 . . ?
C14 C15 H12 119.9 . . ?
C17 C16 C15 120.1(4) . . ?
C17 C16 H13 119.9 . . ?
C15 C16 H13 119.9 . . ?
C16 C17 C18 120.5(4) . . ?
C16 C17 H14 119.8 . . ?
C18 C17 H14 119.8 . . ?
C13 C18 C17 119.8(4) . . ?
C13 C18 H15 120.1 . . ?
C17 C18 H15 120.1 . . ?
C20 C19 C24 118.8(3) . . ?
C20 C19 P2 124.5(3) . . ?
C24 C19 P2 116.6(3) . . ?
C19 C20 C21 120.0(4) . . ?
C19 C20 H16 120.0 . . ?
C21 C20 H16 120.0 . . ?
C22 C21 C20 120.3(4) . . ?
C22 C21 H17 119.8 . . ?
C20 C21 H17 119.8 . . ?
C21 C22 C23 120.1(4) . . ?
C21 C22 H18 120.0 . . ?
C23 C22 H18 120.0 . . ?
C22 C23 C24 119.8(4) . . ?
C22 C23 H19 120.1 . . ?
C24 C23 H19 120.1 . . ?
C23 C24 C19 121.0(4) . . ?
C23 C24 H20 119.5 . . ?
C19 C24 H20 119.5 . . ?
P1 O1 H21 109.5 . . ?
P3 Pd2 P4 91.82(4) . . ?
P3 Pd2 Cl2 168.18(3) . 2_665 ?
P4 Pd2 Cl2 93.69(3) . 2_665 ?
P3 Pd2 Cl2 90.96(3) . . ?
P4 Pd2 Cl2 175.02(3) . . ?
Cl2 Pd2 Cl2 84.34(3) 2_665 . ?
Pd1 Cl1 Pd1 96.07(3) . 2_676 ?
Pd2 Cl2 Pd2 95.67(3) 2_665 . ?
O3 P3 C31 105.17(15) . . ?
O3 P3 C25 106.86(15) . . ?
C31 P3 C25 107.16(16) . . ?
O3 P3 Pd2 118.76(11) . . ?
C31 P3 Pd2 110.11(12) . . ?
C25 P3 Pd2 108.21(12) . . ?
C26 C25 C30 119.6(3) . . ?
C26 C25 P3 122.5(3) . . ?
C30 C25 P3 117.8(3) . . ?
C25 C26 C27 119.8(4) . . ?
C25 C26 H22 120.1 . . ?
C27 C26 H22 120.1 . . ?
C28 C27 C26 120.3(4) . . ?
C28 C27 H23 119.8 . . ?
C26 C27 H23 119.8 . . ?
C27 C28 C29 120.5(4) . . ?
C27 C28 H24 119.7 . . ?
C29 C28 H24 119.7 . . ?
C28 C29 C30 119.6(4) . . ?
C28 C29 H25 120.2 . . ?
C30 C29 H25 120.2 . . ?
C29 C30 C25 120.1(4) . . ?
C29 C30 H26 120.0 . . ?
C25 C30 H26 120.0 . . ?
C32 C31 C36 119.3(3) . . ?
C32 C31 P3 123.9(3) . . ?
C36 C31 P3 116.8(3) . . ?
C31 C32 C33 120.4(4) . . ?
C31 C32 H27 119.8 . . ?
C33 C32 H27 119.8 . . ?
C34 C33 C32 118.8(4) . . ?
C34 C33 H28 120.6 . . ?
C32 C33 H28 120.6 . . ?
C35 C34 C33 121.3(4) . . ?
C35 C34 H29 119.3 . . ?
C33 C34 H29 119.3 . . ?
C34 C35 C36 120.0(4) . . ?
C34 C35 H30 120.0 . . ?
C36 C35 H30 120.0 . . ?
C35 C36 C31 120.1(4) . . ?
C35 C36 H31 120.0 . . ?
C31 C36 H31 120.0 . . ?
O4 P4 C43 107.20(16) . . ?
O4 P4 C37 106.43(16) . . ?
C43 P4 C37 107.94(17) . . ?
O4 P4 Pd2 118.70(12) . . ?
C43 P4 Pd2 106.51(12) . . ?
C37 P4 Pd2 109.65(12) . . ?
C42 C37 C38 118.7(4) . . ?
C42 C37 P4 124.2(3) . . ?
C38 C37 P4 117.1(3) . . ?
C37 C38 C39 119.7(4) . . ?
C37 C38 H32 120.1 . . ?
C39 C38 H32 120.1 . . ?
C40 C39 C38 121.0(4) . . ?
C40 C39 H33 119.5 . . ?
C38 C39 H33 119.5 . . ?
C39 C40 C41 119.9(4) . . ?
C39 C40 H34 120.0 . . ?
C41 C40 H34 120.0 . . ?
C40 C41 C42 120.1(4) . . ?
C40 C41 H35 120.0 . . ?
C42 C41 H35 120.0 . . ?
C41 C42 C37 120.6(4) . . ?
C41 C42 H36 119.7 . . ?
C37 C42 H36 119.7 . . ?
C44 C43 C48 117.5(4) . . ?
C44 C43 P4 125.2(3) . . ?
C48 C43 P4 117.3(3) . . ?
C43 C44 C45 120.5(4) . . ?
C43 C44 H37 119.8 . . ?
C45 C44 H37 119.8 . . ?
C46 C45 C44 121.7(5) . . ?
C46 C45 H38 119.1 . . ?
C44 C45 H38 119.1 . . ?
C47 C46 C45 118.5(4) . . ?
C47 C46 H39 120.8 . . ?
C45 C46 H39 120.8 . . ?
C46 C47 C48 120.9(4) . . ?
C46 C47 H40 119.6 . . ?
C48 C47 H40 119.6 . . ?
C43 C48 C47 120.9(4) . . ?
C43 C48 H41 119.5 . . ?
C47 C48 H41 119.5 . . ?
P4 O4 H42 109.5 . . ?

loop_
_geom_bond_atom_site_label_1
_geom_bond_atom_site_label_2
_geom_bond_distance
_geom_bond_site_symmetry_2
_geom_bond_publ_flag
Pd1 P2 2.2490(9) . ?
Pd1 P1 2.2543(10) . ?
Pd1 Cl1 2.4200(9) . ?
Pd1 Cl1 2.4286(9) 2_676 ?
P1 O1 1.542(3) . ?
P1 C1 1.798(4) . ?
P1 C7 1.818(4) . ?
C1 C6 1.370(5) . ?
C1 C2 1.404(5) . ?
C2 C3 1.389(5) . ?
C2 H1 0.9500 . ?
C3 C4 1.384(6) . ?
C3 H2 0.9500 . ?
C4 C5 1.363(6) . ?
C4 H3 0.9500 . ?
C5 C6 1.392(6) . ?
C5 H4 0.9500 . ?
C6 H5 0.9500 . ?
C7 C12 1.388(5) . ?
C7 C8 1.391(5) . ?
C8 C9 1.389(6) . ?
C8 H6 0.9500 . ?
C9 C10 1.374(6) . ?
C9 H7 0.9500 . ?
C10 C11 1.377(6) . ?
C10 H8 0.9500 . ?
C11 C12 1.369(5) . ?
C11 H9 0.9500 . ?
C12 H10 0.9500 . ?
P2 O2 1.539(2) . ?
P2 C13 1.814(3) . ?
P2 C19 1.818(3) . ?
C13 C14 1.388(5) . ?
C13 C18 1.390(5) . ?
C14 C15 1.390(5) . ?
C14 H11 0.9500 . ?
C15 C16 1.377(6) . ?
C15 H12 0.9500 . ?
C16 C17 1.367(6) . ?
C16 H13 0.9500 . ?
C17 C18 1.392(5) . ?
C17 H14 0.9500 . ?
C18 H15 0.9500 . ?
C19 C20 1.380(5) . ?
C19 C24 1.393(5) . ?
C20 C21 1.401(5) . ?
C20 H16 0.9500 . ?
C21 C22 1.373(6) . ?
C21 H17 0.9500 . ?
C22 C23 1.376(5) . ?
C22 H18 0.9500 . ?
C23 C24 1.383(5) . ?
C23 H19 0.9500 . ?
C24 H20 0.9500 . ?
O1 H21 0.8400 . ?
Pd2 P3 2.2390(10) . ?
Pd2 P4 2.2434(10) . ?
Pd2 Cl2 2.4277(9) 2_665 ?
Pd2 Cl2 2.4314(9) . ?
Cl1 Pd1 2.4286(9) 2_676 ?
Cl2 Pd2 2.4277(9) 2_665 ?
P3 O3 1.552(3) . ?
P3 C31 1.804(4) . ?
P3 C25 1.817(4) . ?
C25 C26 1.387(5) . ?
C25 C30 1.396(5) . ?
C26 C27 1.389(5) . ?
C26 H22 0.9500 . ?
C27 C28 1.374(6) . ?
C27 H23 0.9500 . ?
C28 C29 1.385(6) . ?
C28 H24 0.9500 . ?
C29 C30 1.389(5) . ?
C29 H25 0.9500 . ?
C30 H26 0.9500 . ?
C31 C32 1.379(5) . ?
C31 C36 1.395(5) . ?
C32 C33 1.400(5) . ?
C32 H27 0.9500 . ?
C33 C34 1.382(6) . ?
C33 H28 0.9500 . ?
C34 C35 1.357(6) . ?
C34 H29 0.9500 . ?
C35 C36 1.386(5) . ?
C35 H30 0.9500 . ?
C36 H31 0.9500 . ?
P4 O4 1.535(3) . ?
P4 C43 1.809(4) . ?
P4 C37 1.822(4) . ?
C37 C42 1.387(5) . ?
C37 C38 1.390(5) . ?
C38 C39 1.389(6) . ?
C38 H32 0.9500 . ?
C39 C40 1.362(6) . ?
C39 H33 0.9500 . ?
C40 C41 1.371(6) . ?
C40 H34 0.9500 . ?
C41 C42 1.386(5) . ?
C41 H35 0.9500 . ?
C42 H36 0.9500 . ?
C43 C44 1.346(6) . ?
C43 C48 1.379(5) . ?
C44 C45 1.382(6) . ?
C44 H37 0.9500 . ?
C45 C46 1.345(7) . ?
C45 H38 0.9500 . ?
C46 C47 1.335(6) . ?
C46 H39 0.9500 . ?
C47 C48 1.378(6) . ?
C47 H40 0.9500 . ?
C48 H41 0.9500 . ?
O4 H42 0.8400 . ?

loop_
_geom_torsion_atom_site_label_1
_geom_torsion_atom_site_label_2
_geom_torsion_atom_site_label_3
_geom_torsion_atom_site_label_4
_geom_torsion
_geom_torsion_site_symmetry_1
_geom_torsion_site_symmetry_2
_geom_torsion_site_symmetry_3
_geom_torsion_site_symmetry_4
_geom_torsion_publ_flag
P2 Pd1 P1 O1 -9.86(12) . . . . ?
Cl1 Pd1 P1 O1 132.6(2) . . . . ?
Cl1 Pd1 P1 O1 171.81(12) 2_676 . . . ?
P2 Pd1 P1 C1 117.28(13) . . . . ?
Cl1 Pd1 P1 C1 -100.3(3) . . . . ?
Cl1 Pd1 P1 C1 -61.05(13) 2_676 . . . ?
P2 Pd1 P1 C7 -127.76(13) . . . . ?
Cl1 Pd1 P1 C7 14.7(3) . . . . ?
Cl1 Pd1 P1 C7 53.91(13) 2_676 . . . ?
O1 P1 C1 C6 121.8(3) . . . . ?
C7 P1 C1 C6 -124.6(3) . . . . ?
Pd1 P1 C1 C6 -10.3(4) . . . . ?
O1 P1 C1 C2 -55.3(3) . . . . ?
C7 P1 C1 C2 58.3(3) . . . . ?
Pd1 P1 C1 C2 172.6(3) . . . . ?
C6 C1 C2 C3 0.6(6) . . . . ?
P1 C1 C2 C3 177.8(3) . . . . ?
C1 C2 C3 C4 -0.1(6) . . . . ?
C2 C3 C4 C5 -0.4(7) . . . . ?
C3 C4 C5 C6 0.3(7) . . . . ?
C2 C1 C6 C5 -0.7(6) . . . . ?
P1 C1 C6 C5 -177.8(3) . . . . ?
C4 C5 C6 C1 0.2(7) . . . . ?
O1 P1 C7 C12 136.8(3) . . . . ?
C1 P1 C7 C12 21.0(4) . . . . ?
Pd1 P1 C7 C12 -97.2(3) . . . . ?
O1 P1 C7 C8 -46.3(4) . . . . ?
C1 P1 C7 C8 -162.0(3) . . . . ?
Pd1 P1 C7 C8 79.7(3) . . . . ?
C12 C7 C8 C9 -0.5(6) . . . . ?
P1 C7 C8 C9 -177.6(4) . . . . ?
C7 C8 C9 C10 -0.2(8) . . . . ?
C8 C9 C10 C11 0.8(8) . . . . ?
C9 C10 C11 C12 -0.9(7) . . . . ?
C10 C11 C12 C7 0.2(7) . . . . ?
C8 C7 C12 C11 0.4(6) . . . . ?
P1 C7 C12 C11 177.4(3) . . . . ?
P1 Pd1 P2 O2 4.00(11) . . . . ?
Cl1 Pd1 P2 O2 -171.09(11) . . . . ?
Cl1 Pd1 P2 O2 148.9(6) 2_676 . . . ?
P1 Pd1 P2 C13 124.17(13) . . . . ?
Cl1 Pd1 P2 C13 -50.92(13) . . . . ?
Cl1 Pd1 P2 C13 -90.9(7) 2_676 . . . ?
P1 Pd1 P2 C19 -120.08(13) . . . . ?
Cl1 Pd1 P2 C19 64.82(13) . . . . ?
Cl1 Pd1 P2 C19 24.8(7) 2_676 . . . ?
O2 P2 C13 C14 -154.2(3) . . . . ?
C19 P2 C13 C14 -42.7(3) . . . . ?
Pd1 P2 C13 C14 78.9(3) . . . . ?
O2 P2 C13 C18 26.3(3) . . . . ?
C19 P2 C13 C18 137.8(3) . . . . ?
Pd1 P2 C13 C18 -100.6(3) . . . . ?
C18 C13 C14 C15 1.1(5) . . . . ?
P2 C13 C14 C15 -178.4(3) . . . . ?
C13 C14 C15 C16 -2.0(6) . . . . ?
C14 C15 C16 C17 1.4(6) . . . . ?
C15 C16 C17 C18 0.2(6) . . . . ?
C14 C13 C18 C17 0.5(5) . . . . ?
P2 C13 C18 C17 -180.0(3) . . . . ?
C16 C17 C18 C13 -1.2(6) . . . . ?
O2 P2 C19 C20 -158.3(3) . . . . ?
C13 P2 C19 C20 90.6(4) . . . . ?
Pd1 P2 C19 C20 -28.6(4) . . . . ?
O2 P2 C19 C24 25.2(3) . . . . ?
C13 P2 C19 C24 -85.9(3) . . . . ?
Pd1 P2 C19 C24 154.9(2) . . . . ?
C24 C19 C20 C21 1.2(6) . . . . ?
P2 C19 C20 C21 -175.2(3) . . . . ?
C19 C20 C21 C22 -1.4(7) . . . . ?
C20 C21 C22 C23 0.5(7) . . . . ?
C21 C22 C23 C24 0.6(7) . . . . ?
C22 C23 C24 C19 -0.8(6) . . . . ?
C20 C19 C24 C23 -0.1(6) . . . . ?
P2 C19 C24 C23 176.6(3) . . . . ?
P2 Pd1 Cl1 Pd1 -178.12(3) . . . 2_676 ?
P1 Pd1 Cl1 Pd1 39.5(2) . . . 2_676 ?
Cl1 Pd1 Cl1 Pd1 0.0 2_676 . . 2_676 ?
P3 Pd2 Cl2 Pd2 169.13(3) . . . 2_665 ?
P4 Pd2 Cl2 Pd2 -66.9(4) . . . 2_665 ?
Cl2 Pd2 Cl2 Pd2 0.0 2_665 . . 2_665 ?
P4 Pd2 P3 O3 -4.26(12) . . . . ?
Cl2 Pd2 P3 O3 -122.06(18) 2_665 . . . ?
Cl2 Pd2 P3 O3 171.61(12) . . . . ?
P4 Pd2 P3 C31 -125.51(13) . . . . ?
Cl2 Pd2 P3 C31 116.7(2) 2_665 . . . ?
Cl2 Pd2 P3 C31 50.36(13) . . . . ?
P4 Pd2 P3 C25 117.67(12) . . . . ?
Cl2 Pd2 P3 C25 -0.1(2) 2_665 . . . ?
Cl2 Pd2 P3 C25 -66.46(12) . . . . ?
O3 P3 C25 C26 136.7(3) . . . . ?
C31 P3 C25 C26 -111.0(3) . . . . ?
Pd2 P3 C25 C26 7.7(3) . . . . ?
O3 P3 C25 C30 -39.6(3) . . . . ?
C31 P3 C25 C30 72.7(3) . . . . ?
Pd2 P3 C25 C30 -168.6(3) . . . . ?
C30 C25 C26 C27 -1.9(6) . . . . ?
P3 C25 C26 C27 -178.2(3) . . . . ?
C25 C26 C27 C28 0.6(7) . . . . ?
C26 C27 C28 C29 0.4(7) . . . . ?
C27 C28 C29 C30 -0.1(6) . . . . ?
C28 C29 C30 C25 -1.3(6) . . . . ?
C26 C25 C30 C29 2.3(6) . . . . ?
P3 C25 C30 C29 178.8(3) . . . . ?
O3 P3 C31 C32 136.5(3) . . . . ?
C25 P3 C31 C32 23.0(4) . . . . ?
Pd2 P3 C31 C32 -94.5(3) . . . . ?
O3 P3 C31 C36 -44.2(3) . . . . ?
C25 P3 C31 C36 -157.7(3) . . . . ?
Pd2 P3 C31 C36 84.9(3) . . . . ?
C36 C31 C32 C33 2.3(6) . . . . ?
P3 C31 C32 C33 -178.3(3) . . . . ?
C31 C32 C33 C34 -1.0(6) . . . . ?
C32 C33 C34 C35 -0.6(6) . . . . ?
C33 C34 C35 C36 1.0(7) . . . . ?
C34 C35 C36 C31 0.4(6) . . . . ?
C32 C31 C36 C35 -2.0(6) . . . . ?
P3 C31 C36 C35 178.6(3) . . . . ?
P3 Pd2 P4 O4 -0.51(12) . . . . ?
Cl2 Pd2 P4 O4 169.03(12) 2_665 . . . ?
Cl2 Pd2 P4 O4 -124.5(4) . . . . ?
P3 Pd2 P4 C43 -121.43(13) . . . . ?
Cl2 Pd2 P4 C43 48.11(13) 2_665 . . . ?
Cl2 Pd2 P4 C43 114.6(4) . . . . ?
P3 Pd2 P4 C37 122.03(13) . . . . ?
Cl2 Pd2 P4 C37 -68.44(13) 2_665 . . . ?
Cl2 Pd2 P4 C37 -1.9(4) . . . . ?
O4 P4 C37 C42 175.3(3) . . . . ?
C43 P4 C37 C42 -69.9(4) . . . . ?
Pd2 P4 C37 C42 45.7(4) . . . . ?
O4 P4 C37 C38 -2.9(3) . . . . ?
C43 P4 C37 C38 111.9(3) . . . . ?
Pd2 P4 C37 C38 -132.4(3) . . . . ?
C42 C37 C38 C39 -1.2(6) . . . . ?
P4 C37 C38 C39 177.1(3) . . . . ?
C37 C38 C39 C40 0.0(7) . . . . ?
C38 C39 C40 C41 1.6(7) . . . . ?
C39 C40 C41 C42 -1.8(7) . . . . ?
C40 C41 C42 C37 0.6(7) . . . . ?
C38 C37 C42 C41 0.9(6) . . . . ?
P4 C37 C42 C41 -177.2(3) . . . . ?
O4 P4 C43 C44 116.7(5) . . . . ?
C37 P4 C43 C44 2.4(6) . . . . ?
Pd2 P4 C43 C44 -115.3(5) . . . . ?
O4 P4 C43 C48 -61.9(4) . . . . ?
C37 P4 C43 C48 -176.2(3) . . . . ?
Pd2 P4 C43 C48 66.1(3) . . . . ?
C48 C43 C44 C45 0.8(10) . . . . ?
P4 C43 C44 C45 -177.8(6) . . . . ?
C43 C44 C45 C46 -1.0(13) . . . . ?
C44 C45 C46 C47 1.2(12) . . . . ?
C45 C46 C47 C48 -1.2(9) . . . . ?
C44 C43 C48 C47 -0.8(8) . . . . ?
P4 C43 C48 C47 177.9(4) . . . . ?
C46 C47 C48 C43 1.0(8) . . . . ?
